data_2224287
loop_
_publ_author_name
'Neuenfeldt, Patr\'icia D.'
'Drawanz, Bruna B.'
'Cunico, Wilson'
'Tiekink, Edward R. T.'
'Wardell, James L.'
'Wardell, Solange M. S. V.'

_publ_section_title
;
 4-(Pyrimidin-2-yl)-1-thia-4-azaspiro[4.5]decan-3-one
;
_journal_coeditor_code HG2601
_journal_issue 12
_journal_name_full 'Acta Crystallographica Section E'
_journal_page_first o3190
_journal_page_last o3191
_journal_paper_doi 10.1107/S1600536809049460
_journal_volume 65
_journal_year 2009
_chemical_formula_iupac 'C12 H15 N3 O S'
_chemical_formula_moiety 'C12 H15 N3 O S'
_chemical_formula_sum 'C12 H15 N3 O S'
_chemical_formula_weight 249.33
_chemical_name_systematic
;
4-(Pyrimidin-2-yl)-1-thia-4-azaspiro[4.5]decan-3-one
;
_space_group_IT_number 14
_symmetry_cell_setting monoclinic
_symmetry_space_group_name_Hall '-P 2yn'
_symmetry_space_group_name_H-M 'P 1 21/n 1'
_atom_sites_solution_hydrogens geom
_atom_sites_solution_primary direct
_atom_sites_solution_secondary difmap
_audit_creation_method SHELXL-97
_cell_angle_alpha 90
_cell_angle_beta 95.6980(10)
_cell_angle_gamma 90
_cell_formula_units_Z 4
_cell_length_a 6.2466(2)
_cell_length_b 8.6748(2)
_cell_length_c 22.0439(6)
_cell_measurement_reflns_used 7514
_cell_measurement_temperature 120(2)
_cell_measurement_theta_max 27.5
_cell_measurement_theta_min 2.9
_cell_volume 1188.61(6)
_computing_cell_refinement 'DENZO (Otwinowski & Minor, 1997) and COLLECT (Hooft, 1998)'
_computing_data_collection 'COLLECT (Hooft, 1998)'
_computing_data_reduction 'DENZO (Otwinowski & Minor, 1997) and COLLECT (Hooft, 1998)'
_computing_molecular_graphics 'DIAMOND (Brandenburg, 2006)'
_computing_publication_material 'publCIF (Westrip, 2009)'
_computing_structure_refinement 'SHELXL97 (Sheldrick, 2008)'
_computing_structure_solution 'SHELXS97 (Sheldrick, 2008)'
_diffrn_ambient_temperature 120(2)
_diffrn_detector_area_resol_mean 9.091
_diffrn_measured_fraction_theta_full 0.978
_diffrn_measured_fraction_theta_max 0.978
_diffrn_measurement_device_type 'Nonius KappaCCD area-detector'
_diffrn_measurement_method '\f and \w scans'
_diffrn_radiation_monochromator '10 cm confocal mirrors'
_diffrn_radiation_source 'Enraf Nonius FR591 rotating anode'
_diffrn_radiation_type MoK\a
_diffrn_radiation_wavelength 0.71073
_diffrn_reflns_av_R_equivalents 0.054
_diffrn_reflns_av_sigmaI/netI 0.039
_diffrn_reflns_limit_h_max 7
_diffrn_reflns_limit_h_min -8
_diffrn_reflns_limit_k_max 11
_diffrn_reflns_limit_k_min -10
_diffrn_reflns_limit_l_max 28
_diffrn_reflns_limit_l_min -28
_diffrn_reflns_number 14004
_diffrn_reflns_theta_full 27.5
_diffrn_reflns_theta_max 27.5
_diffrn_reflns_theta_min 3.0
_diffrn_standards_decay_% 0
_diffrn_standards_number 0
_exptl_absorpt_coefficient_mu 0.259
_exptl_absorpt_correction_T_max 0.746
_exptl_absorpt_correction_T_min 0.658
_exptl_absorpt_correction_type multi-scan
_exptl_absorpt_process_details '(SADABS; Sheldrick, 2003)'
_exptl_crystal_colour colourless
_exptl_crystal_density_diffrn 1.393
_exptl_crystal_density_method 'not measured'
_exptl_crystal_description block
_exptl_crystal_F_000 528
_exptl_crystal_size_max 0.26
_exptl_crystal_size_mid 0.22
_exptl_crystal_size_min 0.14
_refine_diff_density_max 0.36
_refine_diff_density_min -0.40
_refine_ls_extinction_coef 0.012(2)
_refine_ls_extinction_expression Fc^*^=kFc[1+0.001xFc^2^\l^3^/sin(2\q)]^-1/4^
_refine_ls_extinction_method 'SHELXL97 (Sheldrick, 2008)'
_refine_ls_goodness_of_fit_ref 1.14
_refine_ls_hydrogen_treatment constr
_refine_ls_matrix_type full
_refine_ls_number_parameters 155
_refine_ls_number_reflns 2661
_refine_ls_number_restraints 0
_refine_ls_restrained_S_all 1.14
_refine_ls_R_factor_all 0.050
_refine_ls_R_factor_gt 0.038
_refine_ls_shift/su_max_lt 0.001
_refine_ls_shift/su_mean 0.000
_refine_ls_structure_factor_coef Fsqd
_refine_ls_weighting_details 'calc w=1/[\s^2^(Fo^2^)+(0.0508P)^2^+0.5459P] where P=(Fo^2^+2Fc^2^)/3'
_refine_ls_weighting_scheme calc
_refine_ls_wR_factor_gt 0.100
_refine_ls_wR_factor_ref 0.113
_reflns_number_gt 2227
_reflns_number_total 2661
_reflns_threshold_expression I>2\s(I)
_cod_data_source_file hg2601.cif
_cod_data_source_block I
_cod_original_sg_symbol_H-M 'P 21/n'
_cod_database_code 2224287
_cod_database_fobs_code 2224287

loop_
_symmetry_equiv_pos_as_xyz
'x, y, z'
'-x+1/2, y+1/2, -z+1/2'
'-x, -y, -z'
'x-1/2, -y-1/2, z-1/2'

loop_
_atom_site_type_symbol
_atom_site_label
_atom_site_fract_x
_atom_site_fract_y
_atom_site_fract_z
_atom_site_U_iso_or_equiv
_atom_site_adp_type
_atom_site_calc_flag
_atom_site_refinement_flags
_atom_site_occupancy
_atom_site_disorder_assembly
_atom_site_disorder_group
S S1 0.30913(6) 0.59301(5) 0.14394(2) 0.02184(17) Uani d . 1 . .
O O1 0.19102(19) 0.33684(15) 0.00174(6) 0.0215(3) Uani d . 1 . .
N N1 -0.2660(2) 0.24603(17) 0.08348(7) 0.0189(3) Uani d . 1 . .
N N2 0.0587(2) 0.09881(17) 0.08941(8) 0.0206(3) Uani d . 1 . .
N N3 0.0732(2) 0.36704(16) 0.09593(6) 0.0147(3) Uani d . 1 . .
C C2 0.0699(2) 0.47007(19) 0.14937(7) 0.0143(3) Uani d . 1 . .
C C4 0.1922(2) 0.40748(19) 0.04984(8) 0.0161(4) Uani d . 1 . .
C C5 0.3225(3) 0.5513(2) 0.06440(8) 0.0207(4) Uani d . 1 . .
H H5A 0.2630 0.6384 0.0390 0.025 Uiso calc R 1 . .
H H5B 0.4737 0.5349 0.0561 0.025 Uiso calc R 1 . .
C C6 0.0987(3) 0.3792(2) 0.20899(8) 0.0194(4) Uani d . 1 . .
H H6A 0.2353 0.3207 0.2110 0.023 Uiso calc R 1 . .
H H6B -0.0204 0.3041 0.2098 0.023 Uiso calc R 1 . .
C C7 0.1015(3) 0.4855(2) 0.26444(8) 0.0239(4) Uani d . 1 . .
H H7A 0.1098 0.4224 0.3020 0.029 Uiso calc R 1 . .
H H7B 0.2311 0.5517 0.2665 0.029 Uiso calc R 1 . .
C C8 -0.0989(3) 0.5870(2) 0.26138(8) 0.0230(4) Uani d . 1 . .
H H8A -0.2266 0.5217 0.2655 0.028 Uiso calc R 1 . .
H H8B -0.0852 0.6607 0.2959 0.028 Uiso calc R 1 . .
C C9 -0.1310(3) 0.6762(2) 0.20155(8) 0.0186(4) Uani d . 1 . .
H H9A -0.0129 0.7518 0.1999 0.022 Uiso calc R 1 . .
H H9B -0.2683 0.7338 0.1996 0.022 Uiso calc R 1 . .
C C10 -0.1346(2) 0.5672(2) 0.14669(8) 0.0159(4) Uani d . 1 . .
H H10A -0.2612 0.4983 0.1461 0.019 Uiso calc R 1 . .
H H10B -0.1486 0.6284 0.1086 0.019 Uiso calc R 1 . .
C C11 -0.0534(2) 0.22881(19) 0.08959(8) 0.0144(3) Uani d . 1 . .
C C12 -0.3796(3) 0.1143(2) 0.07570(9) 0.0214(4) Uani d . 1 . .
H H12 -0.5323 0.1194 0.0722 0.026 Uiso calc R 1 . .
C C13 -0.2817(3) -0.0280(2) 0.07264(8) 0.0215(4) Uani d . 1 . .
H H13 -0.3630 -0.1200 0.0658 0.026 Uiso calc R 1 . .
C C14 -0.0591(3) -0.0296(2) 0.08007(9) 0.0246(4) Uani d . 1 . .
H H14 0.0131 -0.1256 0.0785 0.030 Uiso calc R 1 . .

loop_
_atom_site_aniso_label
_atom_site_aniso_U_11
_atom_site_aniso_U_22
_atom_site_aniso_U_33
_atom_site_aniso_U_12
_atom_site_aniso_U_13
_atom_site_aniso_U_23
S1 0.0154(2) 0.0251(3) 0.0259(3) -0.00679(16) 0.00633(17) -0.00990(19)
O1 0.0249(6) 0.0233(7) 0.0168(6) -0.0011(5) 0.0045(5) -0.0020(5)
N1 0.0163(7) 0.0159(8) 0.0243(8) -0.0001(5) 0.0017(6) -0.0026(6)
N2 0.0177(7) 0.0163(8) 0.0279(9) -0.0001(5) 0.0023(6) -0.0012(6)
N3 0.0144(6) 0.0138(7) 0.0161(7) -0.0015(5) 0.0033(5) -0.0025(6)
C2 0.0123(7) 0.0152(8) 0.0154(8) -0.0015(6) 0.0015(6) -0.0035(7)
C4 0.0137(7) 0.0186(9) 0.0161(9) 0.0030(6) 0.0016(6) 0.0023(7)
C5 0.0195(8) 0.0224(9) 0.0204(9) -0.0039(7) 0.0037(7) 0.0002(8)
C6 0.0230(8) 0.0171(9) 0.0173(9) 0.0021(7) -0.0019(7) 0.0006(7)
C7 0.0331(10) 0.0221(10) 0.0156(9) 0.0008(8) -0.0021(7) 0.0002(8)
C8 0.0297(9) 0.0236(10) 0.0168(9) -0.0026(7) 0.0071(7) -0.0045(8)
C9 0.0156(7) 0.0195(9) 0.0208(9) 0.0015(6) 0.0028(6) -0.0026(7)
C10 0.0133(7) 0.0171(9) 0.0173(9) 0.0016(6) 0.0017(6) -0.0012(7)
C11 0.0158(7) 0.0144(8) 0.0130(8) -0.0010(6) 0.0015(6) -0.0017(6)
C12 0.0166(8) 0.0230(10) 0.0243(10) -0.0034(7) 0.0008(7) -0.0023(8)
C13 0.0243(9) 0.0166(9) 0.0235(10) -0.0050(7) 0.0017(7) -0.0041(7)
C14 0.0243(9) 0.0164(9) 0.0334(11) 0.0015(7) 0.0036(8) -0.0018(8)

loop_
_atom_type_symbol
_atom_type_description
_atom_type_scat_dispersion_real
_atom_type_scat_dispersion_imag
_atom_type_scat_source
C C 0.0033 0.0016 'International Tables Vol C Tables 4.2.6.8 and 6.1.1.4'
H H 0.0000 0.0000 'International Tables Vol C Tables 4.2.6.8 and 6.1.1.4'
N N 0.0061 0.0033 'International Tables Vol C Tables 4.2.6.8 and 6.1.1.4'
O O 0.0106 0.0060 'International Tables Vol C Tables 4.2.6.8 and 6.1.1.4'
S S 0.1246 0.1234 'International Tables Vol C Tables 4.2.6.8 and 6.1.1.4'

loop_
_geom_angle_atom_site_label_1
_geom_angle_atom_site_label_2
_geom_angle_atom_site_label_3
_geom_angle_site_symmetry_1
_geom_angle_site_symmetry_3
_geom_angle
_geom_angle_publ_flag
C5 S1 C2 . . 93.63(8) ?
C11 N1 C12 . . 115.20(15) ?
C11 N2 C14 . . 115.15(15) ?
C4 N3 C11 . . 118.58(14) ?
C4 N3 C2 . . 119.29(14) ?
C11 N3 C2 . . 122.06(13) ?
N3 C2 C10 . . 112.34(13) ?
N3 C2 C6 . . 111.29(14) ?
C10 C2 C6 . . 110.16(13) ?
N3 C2 S1 . . 102.80(10) ?
C10 C2 S1 . . 110.96(12) ?
C6 C2 S1 . . 109.06(11) ?
O1 C4 N3 . . 124.04(15) ?
O1 C4 C5 . . 123.77(15) ?
N3 C4 C5 . . 112.18(15) ?
C4 C5 S1 . . 107.29(12) ?
C4 C5 H5A . . 110.3 ?
S1 C5 H5A . . 110.3 ?
C4 C5 H5B . . 110.3 ?
S1 C5 H5B . . 110.3 ?
H5A C5 H5B . . 108.5 ?
C2 C6 C7 . . 111.52(15) ?
C2 C6 H6A . . 109.3 ?
C7 C6 H6A . . 109.3 ?
C2 C6 H6B . . 109.3 ?
C7 C6 H6B . . 109.3 ?
H6A C6 H6B . . 108.0 ?
C8 C7 C6 . . 111.59(15) ?
C8 C7 H7A . . 109.3 ?
C6 C7 H7A . . 109.3 ?
C8 C7 H7B . . 109.3 ?
C6 C7 H7B . . 109.3 ?
H7A C7 H7B . . 108.0 ?
C9 C8 C7 . . 111.57(14) ?
C9 C8 H8A . . 109.3 ?
C7 C8 H8A . . 109.3 ?
C9 C8 H8B . . 109.3 ?
C7 C8 H8B . . 109.3 ?
H8A C8 H8B . . 108.0 ?
C8 C9 C10 . . 111.08(15) ?
C8 C9 H9A . . 109.4 ?
C10 C9 H9A . . 109.4 ?
C8 C9 H9B . . 109.4 ?
C10 C9 H9B . . 109.4 ?
H9A C9 H9B . . 108.0 ?
C2 C10 C9 . . 111.29(13) ?
C2 C10 H10A . . 109.4 ?
C9 C10 H10A . . 109.4 ?
C2 C10 H10B . . 109.4 ?
C9 C10 H10B . . 109.4 ?
H10A C10 H10B . . 108.0 ?
N2 C11 N1 . . 128.08(15) ?
N2 C11 N3 . . 115.10(13) ?
N1 C11 N3 . . 116.80(14) ?
N1 C12 C13 . . 122.23(16) ?
N1 C12 H12 . . 118.9 ?
C13 C12 H12 . . 118.9 ?
C12 C13 C14 . . 116.59(16) ?
C12 C13 H13 . . 121.7 ?
C14 C13 H13 . . 121.7 ?
N2 C14 C13 . . 122.69(17) ?
N2 C14 H14 . . 118.7 ?
C13 C14 H14 . . 118.7 ?

loop_
_geom_bond_atom_site_label_1
_geom_bond_atom_site_label_2
_geom_bond_site_symmetry_2
_geom_bond_distance
_geom_bond_publ_flag
S1 C5 . 1.8004(19) ?
S1 C2 . 1.8494(16) ?
O1 C4 . 1.224(2) ?
N1 C11 . 1.330(2) ?
N1 C12 . 1.347(2) ?
N2 C11 . 1.328(2) ?
N2 C14 . 1.339(2) ?
N3 C4 . 1.363(2) ?
N3 C11 . 1.436(2) ?
N3 C2 . 1.480(2) ?
C2 C10 . 1.527(2) ?
C2 C6 . 1.528(2) ?
C4 C5 . 1.507(2) ?
C5 H5A . 0.9900 ?
C5 H5B . 0.9900 ?
C6 C7 . 1.530(3) ?
C6 H6A . 0.9900 ?
C6 H6B . 0.9900 ?
C7 C8 . 1.527(3) ?
C7 H7A . 0.9900 ?
C7 H7B . 0.9900 ?
C8 C9 . 1.525(3) ?
C8 H8A . 0.9900 ?
C8 H8B . 0.9900 ?
C9 C10 . 1.533(2) ?
C9 H9A . 0.9900 ?
C9 H9B . 0.9900 ?
C10 H10A . 0.9900 ?
C10 H10B . 0.9900 ?
C12 C13 . 1.382(3) ?
C12 H12 . 0.9500 ?
C13 C14 . 1.384(2) ?
C13 H13 . 0.9500 ?
C14 H14 . 0.9500 ?

loop_
_geom_hbond_atom_site_label_D
_geom_hbond_atom_site_label_H
_geom_hbond_atom_site_label_A
_geom_hbond_site_symmetry_A
_geom_hbond_distance_DH
_geom_hbond_distance_HA
_geom_hbond_distance_DA
_geom_hbond_angle_DHA
C10 H10a S1 1_455 0.99 2.80 3.4765(13) 126
C10 H10b O1 3_565 0.99 2.44 3.361(2) 155

loop_
_geom_torsion_atom_site_label_1
_geom_torsion_atom_site_label_2
_geom_torsion_atom_site_label_3
_geom_torsion_atom_site_label_4
_geom_torsion_site_symmetry_1
_geom_torsion_site_symmetry_2
_geom_torsion_site_symmetry_3
_geom_torsion_site_symmetry_4
_geom_torsion
_geom_torsion_publ_flag
C4 N3 C2 C10 . . . . 101.41(16) ?
C11 N3 C2 C10 . . . . -75.57(19) ?
C4 N3 C2 C6 . . . . -134.54(15) ?
C11 N3 C2 C6 . . . . 48.48(19) ?
C4 N3 C2 S1 . . . . -17.93(17) ?
C11 N3 C2 S1 . . . . 165.09(12) ?
C5 S1 C2 N3 . . . . 19.77(12) ?
C5 S1 C2 C10 . . . . -100.52(12) ?
C5 S1 C2 C6 . . . . 137.96(12) ?
C11 N3 C4 O1 . . . . 3.4(2) ?
C2 N3 C4 O1 . . . . -173.65(15) ?
C11 N3 C4 C5 . . . . -177.71(14) ?
C2 N3 C4 C5 . . . . 5.2(2) ?
O1 C4 C5 S1 . . . . -170.17(14) ?
N3 C4 C5 S1 . . . . 10.98(18) ?
C2 S1 C5 C4 . . . . -18.17(13) ?
N3 C2 C6 C7 . . . . 178.46(13) ?
C10 C2 C6 C7 . . . . -56.27(18) ?
S1 C2 C6 C7 . . . . 65.74(15) ?
C2 C6 C7 C8 . . . . 54.95(19) ?
C6 C7 C8 C9 . . . . -53.8(2) ?
C7 C8 C9 C10 . . . . 54.38(19) ?
N3 C2 C10 C9 . . . . -178.32(14) ?
C6 C2 C10 C9 . . . . 57.00(18) ?
S1 C2 C10 C9 . . . . -63.87(16) ?
C8 C9 C10 C2 . . . . -56.35(18) ?
C14 N2 C11 N1 . . . . 2.2(3) ?
C14 N2 C11 N3 . . . . -176.42(16) ?
C12 N1 C11 N2 . . . . -0.6(3) ?
C12 N1 C11 N3 . . . . 177.99(15) ?
C4 N3 C11 N2 . . . . 66.8(2) ?
C2 N3 C11 N2 . . . . -116.21(17) ?
C4 N3 C11 N1 . . . . -111.96(18) ?
C2 N3 C11 N1 . . . . 65.0(2) ?
C11 N1 C12 C13 . . . . -1.7(3) ?
N1 C12 C13 C14 . . . . 2.1(3) ?
C11 N2 C14 C13 . . . . -1.6(3) ?
C12 C13 C14 N2 . . . . -0.4(3) ?

loop_
_cod_related_entry_id
_cod_related_entry_database
_cod_related_entry_code
1 ChemSpider 24743932
